data_7021718
loop_
_publ_author_name
'Belda, Raquel'
'Blasco, Salvador'
'Verdejo, Bego\~na'
'Jim\'enez, Hermas R'
'Dom\'enech-Carb\'o, Antonio'
'Soriano, Conxa'
'Latorre, Julio'
'Terencio, Carmen'
'Garc\'ia-Espa\~na, Enrique'

_publ_section_title
;
 Homo- and heterobinuclear Cu(2+) and Zn(2+) complexes of abiotic cyclic
 hexaazapyridinocyclophanes as SOD mimics.
;
_journal_issue 31
_journal_name_full 'Dalton transactions (Cambridge, England : 2003)'
_journal_page_first 11194
_journal_page_last 11204
_journal_paper_doi 10.1039/c3dt51012c
_journal_volume 42
_journal_year 2013
_chemical_formula_moiety 'C21 H47 Cl Cu N7 O5, 5(Cl O4), 3(H2 O)'
_chemical_formula_sum 'C21 H53 Cl6 Cu N7 O28'
_chemical_formula_weight 1127.94
_chemical_name_common '[CuH4(py33233)]'
_chemical_name_systematic
; 
 ? 
;
_space_group_IT_number 29
_symmetry_cell_setting orthorhombic
_symmetry_space_group_name_Hall 'P -2bc -2c'
_symmetry_space_group_name_H-M 'P c 21 b'
_atom_sites_solution_hydrogens geom
_atom_sites_solution_primary direct
_atom_sites_solution_secondary difmap
_audit_creation_method SHELXL-97
_cell_angle_alpha 90.00
_cell_angle_beta 90.00
_cell_angle_gamma 90.00
_cell_formula_units_Z 4
_cell_length_a 8.4130(2)
_cell_length_b 18.1930(5)
_cell_length_c 28.4910(9)
_cell_measurement_reflns_used 7370
_cell_measurement_temperature 293(2)
_cell_measurement_theta_max 22.722
_cell_measurement_theta_min 0.998
_cell_volume 4360.8(2)
_computing_cell_refinement 'HKL Scalepack (Otwinowski & Minor 1997)'
_computing_data_collection 'Collect (Nonius BV, 1997-2000)'
_computing_data_reduction 'HKL Denzo and Scalepack (Otwinowski & Minor 1997)'
_computing_molecular_graphics Mercury
_computing_publication_material 'Microsoft Office 2007'
_computing_structure_refinement 'SHELXL-97 (Sheldrick, 1997)'
_computing_structure_solution 'SHELXS-97 (Sheldrick, 1990)'
_diffrn_ambient_temperature 293(2)
_diffrn_detector_area_resol_mean 9
_diffrn_measured_fraction_theta_full 0.995
_diffrn_measured_fraction_theta_max 0.995
_diffrn_measurement_device_type CCD
_diffrn_radiation_monochromator graphite
_diffrn_radiation_source 'fine-focus sealed tube'
_diffrn_radiation_type MoK\a
_diffrn_radiation_wavelength 0.71073
_diffrn_reflns_av_R_equivalents 0.0856
_diffrn_reflns_av_unetI/netI 0.0776
_diffrn_reflns_limit_h_max 8
_diffrn_reflns_limit_h_min -9
_diffrn_reflns_limit_k_max 19
_diffrn_reflns_limit_k_min -19
_diffrn_reflns_limit_l_max 30
_diffrn_reflns_limit_l_min -28
_diffrn_reflns_number 15366
_diffrn_reflns_theta_full 22.78
_diffrn_reflns_theta_max 22.78
_diffrn_reflns_theta_min 1.82
_exptl_absorpt_coefficient_mu 0.970
_exptl_absorpt_correction_type none
_exptl_crystal_colour 'pale blue'
_exptl_crystal_density_diffrn 1.718
_exptl_crystal_density_method 'not measured'
_exptl_crystal_description prism
_exptl_crystal_F_000 2332
_exptl_crystal_size_max 0.20
_exptl_crystal_size_mid 0.10
_exptl_crystal_size_min 0.06
_refine_diff_density_max 0.469
_refine_diff_density_min -0.425
_refine_diff_density_rms 0.088
_refine_ls_extinction_method none
_refine_ls_goodness_of_fit_ref 1.055
_refine_ls_hydrogen_treatment mixed
_refine_ls_matrix_type full
_refine_ls_number_parameters 575
_refine_ls_number_reflns 5746
_refine_ls_number_restraints 53
_refine_ls_restrained_S_all 1.062
_refine_ls_R_factor_all 0.0861
_refine_ls_R_factor_gt 0.0593
_refine_ls_shift/su_max 0.001
_refine_ls_shift/su_mean 0.000
_refine_ls_structure_factor_coef Fsqd
_refine_ls_weighting_details 'calc w=1/[\s^2^(Fo^2^)+(0.0827P)^2^+5.4760P] where P=(Fo^2^+2Fc^2^)/3'
_refine_ls_weighting_scheme calc
_refine_ls_wR_factor_gt 0.1420
_refine_ls_wR_factor_ref 0.1598
_reflns_number_gt 4496
_reflns_number_total 5746
_reflns_threshold_expression >2sigma(I)
_cod_data_source_file c3dt51012c.txt
_cod_data_source_block 45pycu
_cod_database_code 7021718

loop_
_symmetry_equiv_pos_as_xyz
'x, y, z'
'-x, y+1/2, -z'
'-x, y, z+1/2'
'x, y+1/2, -z+1/2'

loop_
_atom_site_label
_atom_site_type_symbol
_atom_site_fract_x
_atom_site_fract_y
_atom_site_fract_z
_atom_site_U_iso_or_equiv
_atom_site_adp_type
_atom_site_occupancy
_atom_site_symmetry_multiplicity
_atom_site_calc_flag
_atom_site_refinement_flags
_atom_site_disorder_assembly
_atom_site_disorder_group
Cu1 Cu 0.45036(11) 0.24647(6) 0.25070(4) 0.0401(3) Uani 1 1 d . . .
N1 N 0.2479(8) 0.2921(4) 0.2591(2) 0.0418(18) Uani 1 1 d . . .
N2 N 0.3559(9) 0.1695(4) 0.2960(2) 0.0427(18) Uani 1 1 d . . .
H2 H 0.4319 0.1577 0.3175 0.06(3) Uiso 1 1 calc R . .
N3 N 0.0701(9) 0.0609(4) 0.1603(3) 0.051(2) Uani 1 1 d . . .
H3C H 0.1220 0.1007 0.1446 0.061 Uiso 1 1 d R . .
H3D H -0.0296 0.0758 0.1723 0.061 Uiso 1 1 d R . .
N4 N 0.1056(10) 0.0315(5) 0.0168(3) 0.068(2) Uani 1 1 d . . .
H4C H 0.0613 -0.0126 0.0052 0.081 Uiso 1 1 d R . .
H4D H 0.1994 0.0233 0.0341 0.081 Uiso 1 1 d R . .
N5 N 0.3514(10) 0.1685(5) -0.0529(3) 0.057(2) Uani 1 1 d . . .
H5C H 0.3863 0.1284 -0.0722 0.068 Uiso 1 1 d R . .
H5D H 0.2792 0.1989 -0.0700 0.068 Uiso 1 1 d R . .
N6 N 0.6306(10) 0.3567(4) 0.0465(3) 0.0489(19) Uani 1 1 d . . .
H6C H 0.7309 0.3781 0.0514 0.059 Uiso 1 1 d R . .
H6D H 0.5515 0.3931 0.0400 0.059 Uiso 1 1 d R . .
N7 N 0.4585(8) 0.3140(4) 0.1935(3) 0.0429(18) Uani 1 1 d . . .
H7 H 0.4253 0.2857 0.1690 0.024(19) Uiso 1 1 calc R . .
C1 C 0.2201(12) 0.2055(6) 0.3216(3) 0.056(3) Uani 1 1 d . . .
H1A H 0.1453 0.1686 0.3289 0.067 Uiso 1 1 d R . .
H1B H 0.2596 0.2282 0.3499 0.067 Uiso 1 1 d R . .
C2 C 0.3086(11) 0.0998(5) 0.2702(3) 0.046(2) Uani 1 1 d . . .
H2A H 0.4008 0.0739 0.2587 0.055 Uiso 1 1 d R . .
H2B H 0.2492 0.0690 0.2906 0.055 Uiso 1 1 d R . .
C3 C 0.2042(11) 0.1143(5) 0.2293(3) 0.045(2) Uani 1 1 d . . .
H3A H 0.1067 0.1379 0.2398 0.055 Uiso 1 1 d R . .
H3B H 0.2588 0.1483 0.2087 0.055 Uiso 1 1 d R . .
C4 C 0.1767(12) 0.0446(5) 0.2022(3) 0.050(2) Uani 1 1 d . . .
H4A H 0.1267 0.0082 0.2222 0.060 Uiso 1 1 calc R . .
H4B H 0.2774 0.0249 0.1914 0.060 Uiso 1 1 calc R . .
C5 C 0.0476(13) -0.0032(7) 0.1284(3) 0.064(3) Uani 1 1 d . . .
H5A H 0.1498 -0.0159 0.1156 0.076 Uiso 1 1 d R . .
H5B H 0.0021 -0.0427 0.1445 0.076 Uiso 1 1 d R . .
C6 C -0.0564(13) 0.0172(8) 0.0866(4) 0.080(4) Uani 1 1 d . . .
H6A H -0.0843 -0.0283 0.0709 0.096 Uiso 1 1 calc R . .
H6B H -0.1543 0.0373 0.0992 0.096 Uiso 1 1 calc R . .
C7 C 0.0002(14) 0.0692(6) 0.0496(4) 0.072(3) Uani 1 1 d . . .
H7A H 0.0529 0.1126 0.0612 0.086 Uiso 1 1 d R . .
H7B H -0.0840 0.0821 0.0293 0.086 Uiso 1 1 d R . .
C8 C 0.1584(13) 0.0788(6) -0.0257(3) 0.059(3) Uani 1 1 d . . .
H8A H 0.2034 0.0471 -0.0496 0.071 Uiso 1 1 calc R . .
H8B H 0.0665 0.1033 -0.0390 0.071 Uiso 1 1 calc R . .
C9 C 0.2776(12) 0.1343(5) -0.0115(3) 0.056(3) Uani 1 1 d . . .
H9A H 0.3542 0.1111 0.0088 0.067 Uiso 1 1 d R . .
H9B H 0.2262 0.1734 0.0048 0.067 Uiso 1 1 d R . .
C10 C 0.4983(12) 0.2117(5) -0.0414(3) 0.052(2) Uani 1 1 d . . .
H10A H 0.5844 0.1805 -0.0305 0.062 Uiso 1 1 d R . .
H10B H 0.5322 0.2375 -0.0687 0.062 Uiso 1 1 d R . .
C11 C 0.4757(11) 0.2707(5) -0.0050(3) 0.052(3) Uani 1 1 d . . .
H11A H 0.4383 0.2478 0.0236 0.063 Uiso 1 1 d R . .
H11B H 0.4093 0.3076 -0.0151 0.063 Uiso 1 1 d R . .
C12 C 0.6350(11) 0.3011(5) 0.0080(3) 0.050(2) Uani 1 1 d . . .
H12A H 0.7033 0.2608 0.0175 0.060 Uiso 1 1 calc R . .
H12B H 0.6821 0.3235 -0.0196 0.060 Uiso 1 1 calc R . .
C13 C 0.5877(11) 0.3261(5) 0.0929(3) 0.050(2) Uani 1 1 d . . .
H13A H 0.6472 0.2812 0.0982 0.060 Uiso 1 1 calc R . .
H13B H 0.4755 0.3140 0.0932 0.060 Uiso 1 1 calc R . .
C14 C 0.6229(11) 0.3803(5) 0.1318(3) 0.046(2) Uani 1 1 d . . .
H14A H 0.5446 0.4179 0.1311 0.056 Uiso 1 1 d R . .
H14B H 0.7257 0.3991 0.1263 0.056 Uiso 1 1 d R . .
C15 C 0.6162(10) 0.3416(5) 0.1794(3) 0.045(2) Uani 1 1 d . . .
H15A H 0.6519 0.3791 0.2016 0.054 Uiso 1 1 d R . .
H15B H 0.6927 0.3032 0.1785 0.054 Uiso 1 1 d R . .
C16 C 0.3361(10) 0.3724(5) 0.1982(3) 0.048(2) Uani 1 1 d . . .
H16A H 0.2879 0.3762 0.1678 0.057 Uiso 1 1 d R . .
H16B H 0.3776 0.4186 0.2078 0.057 Uiso 1 1 d R . .
C17 C 0.2068(11) 0.3476(5) 0.2300(3) 0.043(2) Uani 1 1 d . . .
C18 C 0.0568(10) 0.3786(5) 0.2336(3) 0.048(2) Uani 1 1 d . . .
H18 H 0.0346 0.4220 0.2148 0.057 Uiso 1 1 d R . .
C19 C -0.0418(11) 0.3521(6) 0.2665(3) 0.054(3) Uani 1 1 d . . .
H19 H -0.1407 0.3635 0.2677 0.065 Uiso 1 1 d R . .
C20 C 0.0000(12) 0.2944(6) 0.2957(3) 0.056(3) Uani 1 1 d . . .
H20 H -0.0657 0.2819 0.3207 0.067 Uiso 1 1 d R . .
C21 C 0.1473(11) 0.2655(5) 0.2908(3) 0.046(2) Uani 1 1 d . . .
Cl1 Cl 0.5498(3) 0.37054(14) 0.33438(10) 0.0578(7) Uani 1 1 d D . .
O11 O 0.5771(8) 0.2992(4) 0.3155(3) 0.087(3) Uani 1 1 d D . .
O13 O 0.4201(12) 0.3701(6) 0.3646(4) 0.144(5) Uani 1 1 d D . .
O12 O 0.6871(9) 0.3967(5) 0.3560(4) 0.114(4) Uani 1 1 d D . .
O14 O 0.5156(13) 0.4176(5) 0.2954(3) 0.123(4) Uani 1 1 d D . .
Cl2 Cl 0.0539(3) 0.26171(14) 0.11675(9) 0.0646(7) Uani 1 1 d D . .
O21A O -0.058(2) 0.2088(10) 0.1325(7) 0.127(9) Uiso 0.52(2) 1 d PD A 1
O23A O 0.1934(16) 0.2481(10) 0.1434(5) 0.085(6) Uiso 0.52(2) 1 d PD A 1
O24A O 0.083(2) 0.2518(14) 0.0690(5) 0.124(8) Uiso 0.52(2) 1 d PD A 1
O21B O -0.064(2) 0.2289(13) 0.0885(7) 0.136(10) Uiso 0.48(2) 1 d PD A 2
O23B O 0.100(3) 0.2202(12) 0.1547(6) 0.133(10) Uiso 0.48(2) 1 d PD A 2
O24B O 0.186(2) 0.2770(11) 0.0857(6) 0.114(8) Uiso 0.48(2) 1 d PD A 2
O22 O -0.0032(11) 0.3343(4) 0.1280(3) 0.095(3) Uani 1 1 d D A .
Cl3 Cl 0.4960(3) 0.11500(12) 0.11176(8) 0.0481(6) Uani 1 1 d . . .
O31 O 0.3286(8) 0.1101(5) 0.1000(3) 0.080(2) Uani 1 1 d . . .
O33 O 0.5452(11) 0.0447(4) 0.1265(3) 0.090(3) Uani 1 1 d . . .
O32 O 0.5152(11) 0.1660(4) 0.1495(3) 0.082(2) Uani 1 1 d . . .
O34 O 0.5783(11) 0.1378(5) 0.0706(3) 0.095(3) Uani 1 1 d . . .
Cl4 Cl 0.0001(3) 0.27955(17) 0.43427(9) 0.0642(7) Uani 1 1 d . . .
O41 O -0.1139(10) 0.2492(7) 0.4023(3) 0.108(3) Uani 1 1 d . . .
O42 O 0.0936(13) 0.3305(7) 0.4127(4) 0.134(4) Uani 1 1 d . . .
O43 O 0.094(2) 0.2243(6) 0.4502(7) 0.214(10) Uani 1 1 d . . .
O44 O -0.0779(17) 0.3055(11) 0.4707(5) 0.202(8) Uani 1 1 d . . .
Cl5 Cl 0.7845(3) 0.06918(14) 0.32779(8) 0.0562(6) Uani 1 1 d . . .
O51 O 0.7126(14) 0.0178(4) 0.2977(3) 0.111(3) Uani 1 1 d . . .
O52 O 0.8639(12) 0.1246(6) 0.3020(3) 0.117(4) Uani 1 1 d . . .
O53 O 0.8698(17) 0.0379(6) 0.3627(4) 0.144(5) Uani 1 1 d . . .
O54 O 0.6685(14) 0.1069(9) 0.3487(5) 0.160(5) Uani 1 1 d . . .
Cl6 Cl 0.3273(3) 0.51673(16) 0.06659(12) 0.0771(9) Uani 1 1 d . . .
O61 O 0.4918(12) 0.5186(6) 0.0569(4) 0.121(4) Uani 1 1 d . . .
O62 O 0.2844(16) 0.4494(8) 0.0813(6) 0.203(8) Uani 1 1 d . . .
O63 O 0.2328(16) 0.5461(7) 0.0349(6) 0.177(7) Uani 1 1 d . . .
O64 O 0.322(3) 0.5641(13) 0.1074(7) 0.281(12) Uani 1 1 d . . .
O1 O 0.6562(7) 0.1984(3) 0.2395(2) 0.0493(15) Uani 1 1 d . . .
H1WA H 0.7112 0.2014 0.2632 0.059 Uiso 1 1 calc R . .
H1WB H 0.6134 0.1668 0.2209 0.059 Uiso 1 1 d R . .
O2 O 0.0454(8) 0.4087(4) 0.5369(3) 0.0662(19) Uani 1 1 d D . .
H2WA H 0.0046(11) 0.3829(6) 0.5162(5) 0.079 Uiso 1 1 d RD . .
H2WB H 0.0348(8) 0.4061(4) 0.5648(6) 0.079 Uiso 1 1 d RD . .
O3 O 0.2336(9) 0.0598(5) 0.7021(2) 0.076(2) Uani 1 1 d . . .
H3WA H 0.201(3) 0.0494(11) 0.730(3) 0.091 Uiso 1 1 d R . .
H3WB H 0.321(8) 0.0406(18) 0.6916(9) 0.091 Uiso 1 1 d R . .
O4 O 0.4027(15) -0.0429(5) 0.0428(3) 0.120(4) Uani 1 1 d D . .
H4WA H 0.3974(15) -0.0593(6) 0.0695(6) 0.144 Uiso 1 1 d RD . .
H4WB H 0.494(2) -0.0435(5) 0.0319(4) 0.144 Uiso 1 1 d RD . .

loop_
_atom_site_aniso_label
_atom_site_aniso_U_11
_atom_site_aniso_U_22
_atom_site_aniso_U_33
_atom_site_aniso_U_23
_atom_site_aniso_U_13
_atom_site_aniso_U_12
Cu1 0.0377(5) 0.0402(5) 0.0423(5) -0.0005(5) 0.0004(5) -0.0003(5)
N1 0.033(4) 0.055(5) 0.037(4) -0.011(4) 0.003(3) -0.002(4)
N2 0.048(5) 0.044(4) 0.036(4) 0.000(3) -0.006(4) -0.001(3)
N3 0.061(5) 0.050(5) 0.042(5) -0.009(4) 0.002(4) -0.011(4)
N4 0.062(5) 0.056(5) 0.085(6) -0.022(5) 0.002(5) -0.018(4)
N5 0.066(6) 0.059(5) 0.045(5) 0.003(4) -0.001(4) 0.003(4)
N6 0.048(5) 0.048(5) 0.051(5) 0.002(4) 0.002(4) -0.003(4)
N7 0.030(4) 0.045(4) 0.054(5) -0.008(4) -0.002(3) -0.003(3)
C1 0.048(6) 0.078(7) 0.043(5) 0.000(5) 0.005(5) -0.010(5)
C2 0.055(6) 0.037(5) 0.046(5) 0.009(4) 0.003(4) -0.002(4)
C3 0.057(6) 0.038(5) 0.042(5) 0.003(4) -0.008(4) -0.002(5)
C4 0.072(7) 0.049(6) 0.028(5) 0.002(4) -0.011(4) -0.003(5)
C5 0.086(7) 0.069(6) 0.036(5) -0.020(5) 0.007(5) -0.032(6)
C6 0.076(8) 0.119(11) 0.044(6) -0.017(6) -0.007(5) -0.046(8)
C7 0.066(7) 0.061(7) 0.089(9) -0.019(7) -0.017(6) 0.001(6)
C8 0.077(7) 0.060(6) 0.039(5) 0.000(5) -0.008(5) -0.008(6)
C9 0.059(6) 0.060(7) 0.049(6) -0.009(5) -0.016(5) 0.003(5)
C10 0.054(6) 0.056(6) 0.044(6) -0.002(5) 0.007(4) -0.007(5)
C11 0.047(6) 0.057(7) 0.053(6) -0.003(5) 0.009(4) -0.002(5)
C12 0.048(6) 0.057(6) 0.046(6) -0.002(5) 0.009(4) -0.001(5)
C13 0.049(5) 0.048(6) 0.051(6) 0.005(4) 0.004(5) -0.018(5)
C14 0.037(5) 0.049(5) 0.053(6) -0.003(5) 0.001(4) -0.004(4)
C15 0.032(5) 0.048(5) 0.055(6) 0.005(4) 0.004(4) 0.004(4)
C16 0.043(6) 0.035(5) 0.066(6) -0.005(5) 0.000(5) 0.011(4)
C17 0.046(6) 0.043(5) 0.040(5) -0.003(4) -0.005(4) 0.002(4)
C18 0.033(5) 0.056(6) 0.054(6) -0.004(5) 0.006(4) 0.019(5)
C19 0.041(6) 0.073(7) 0.047(6) -0.024(5) 0.000(5) 0.007(5)
C20 0.044(6) 0.089(8) 0.035(5) -0.018(6) 0.009(4) -0.009(5)
C21 0.048(6) 0.061(7) 0.030(5) -0.006(4) 0.003(4) -0.001(5)
Cl1 0.0485(15) 0.0593(16) 0.0656(16) -0.0216(13) 0.0009(13) -0.0016(12)
O11 0.072(5) 0.068(5) 0.123(7) -0.048(5) -0.029(5) 0.011(4)
O13 0.143(10) 0.123(8) 0.165(10) -0.049(8) 0.097(8) -0.043(7)
O12 0.075(6) 0.101(7) 0.168(10) -0.061(7) -0.036(6) 0.001(5)
O14 0.183(11) 0.091(7) 0.096(7) 0.009(6) -0.017(7) 0.028(7)
Cl2 0.0576(15) 0.0675(19) 0.0686(17) 0.0088(13) -0.0158(12) 0.0081(13)
O22 0.118(7) 0.063(5) 0.105(7) 0.006(5) 0.003(6) 0.048(5)
Cl3 0.0570(14) 0.0408(13) 0.0466(13) -0.0011(11) -0.0018(11) 0.0006(11)
O31 0.057(5) 0.106(6) 0.078(5) -0.001(5) -0.002(4) -0.003(4)
O33 0.115(7) 0.051(4) 0.105(7) -0.003(4) -0.049(5) 0.004(4)
O32 0.121(7) 0.061(5) 0.063(5) -0.021(4) -0.023(5) 0.010(4)
O34 0.097(6) 0.128(8) 0.061(5) 0.024(5) 0.003(4) -0.029(6)
Cl4 0.0582(15) 0.0819(18) 0.0525(15) 0.0032(14) -0.0012(13) -0.0112(14)
O41 0.098(6) 0.156(8) 0.069(5) 0.027(6) -0.013(4) -0.060(7)
O42 0.126(8) 0.162(10) 0.113(8) 0.046(7) 0.002(7) -0.072(8)
O43 0.196(15) 0.090(9) 0.36(2) 0.010(10) -0.171(18) -0.012(8)
O44 0.168(12) 0.32(2) 0.116(10) -0.110(12) 0.073(9) -0.117(14)
Cl5 0.0695(16) 0.0560(14) 0.0432(13) 0.0057(12) -0.0044(12) -0.0101(13)
O51 0.201(10) 0.072(6) 0.060(5) 0.008(4) -0.032(6) -0.051(6)
O52 0.128(8) 0.148(9) 0.075(6) 0.030(6) -0.015(5) -0.068(7)
O53 0.205(12) 0.111(7) 0.116(8) 0.032(6) -0.092(9) 0.003(8)
O54 0.106(8) 0.229(14) 0.144(10) -0.075(11) -0.029(7) 0.038(10)
Cl6 0.0500(16) 0.075(2) 0.106(2) 0.0397(18) -0.0108(15) -0.0017(13)
O61 0.075(6) 0.125(9) 0.164(10) 0.056(8) 0.001(6) 0.010(5)
O62 0.146(11) 0.168(11) 0.294(18) 0.160(13) -0.129(12) -0.082(9)
O63 0.154(11) 0.149(10) 0.228(15) 0.079(10) -0.118(11) -0.004(9)
O64 0.40(4) 0.28(2) 0.168(15) -0.094(16) 0.006(18) 0.09(2)
O1 0.048(4) 0.046(4) 0.054(4) -0.001(3) 0.000(3) 0.008(3)
O2 0.062(5) 0.063(4) 0.074(5) 0.015(4) 0.016(4) -0.001(3)
O3 0.072(5) 0.103(6) 0.052(4) -0.012(4) 0.009(4) 0.017(4)
O4 0.174(10) 0.091(6) 0.095(7) -0.021(5) -0.053(7) 0.050(7)

loop_
_atom_type_symbol
_atom_type_description
_atom_type_scat_dispersion_real
_atom_type_scat_dispersion_imag
_atom_type_scat_source
C C 0.0033 0.0016 'International Tables Vol C Tables 4.2.6.8 and 6.1.1.4'
H H 0.0000 0.0000 'International Tables Vol C Tables 4.2.6.8 and 6.1.1.4'
N N 0.0061 0.0033 'International Tables Vol C Tables 4.2.6.8 and 6.1.1.4'
Cu Cu 0.3201 1.2651 'International Tables Vol C Tables 4.2.6.8 and 6.1.1.4'
Cl Cl 0.1484 0.1585 'International Tables Vol C Tables 4.2.6.8 and 6.1.1.4'
O O 0.0106 0.0060 'International Tables Vol C Tables 4.2.6.8 and 6.1.1.4'

loop_
_geom_angle_atom_site_label_1
_geom_angle_atom_site_label_2
_geom_angle_atom_site_label_3
_geom_angle
N1 Cu1 O1 177.8(3)
N1 Cu1 N7 82.5(3)
O1 Cu1 N7 96.3(3)
N1 Cu1 N2 82.7(3)
O1 Cu1 N2 98.0(3)
N7 Cu1 N2 157.0(3)
N1 Cu1 O11 97.4(3)
O1 Cu1 O11 84.8(3)
N7 Cu1 O11 111.6(3)
N2 Cu1 O11 87.7(3)
C21 N1 C17 121.7(7)
C21 N1 Cu1 119.7(6)
C17 N1 Cu1 118.4(6)
C1 N2 C2 113.5(7)
C1 N2 Cu1 107.5(5)
C2 N2 Cu1 111.4(5)
C1 N2 H2 108.1
C2 N2 H2 108.1
Cu1 N2 H2 108.1
C5 N3 C4 113.6(8)
C5 N3 H3C 111.3
C4 N3 H3C 104.3
C5 N3 H3D 109.3
C4 N3 H3D 107.2
H3C N3 H3D 111.1
C7 N4 C8 114.5(9)
C7 N4 H4C 112.5
C8 N4 H4C 108.1
C7 N4 H4D 104.4
C8 N4 H4D 104.9
H4C N4 H4D 112.3
C9 N5 C10 113.2(7)
C9 N5 H5C 105.6
C10 N5 H5C 105.7
C9 N5 H5D 112.7
C10 N5 H5D 109.4
H5C N5 H5D 109.9
C13 N6 C12 114.1(7)
C13 N6 H6C 104.0
C12 N6 H6C 111.6
C13 N6 H6D 105.2
C12 N6 H6D 110.2
H6C N6 H6D 111.4
C15 N7 C16 113.9(7)
C15 N7 Cu1 116.8(5)
C16 N7 Cu1 109.6(5)
C15 N7 H7 105.1
C16 N7 H7 105.1
Cu1 N7 H7 105.1
N2 C1 C21 109.7(7)
N2 C1 H1A 107.7
C21 C1 H1A 111.6
N2 C1 H1B 109.3
C21 C1 H1B 108.2
H1A C1 H1B 110.4
C3 C2 N2 112.8(7)
C3 C2 H2A 107.2
N2 C2 H2A 111.2
C3 C2 H2B 105.9
N2 C2 H2B 109.6
H2A C2 H2B 109.9
C2 C3 C4 110.2(8)
C2 C3 H3A 109.6
C4 C3 H3A 113.6
C2 C3 H3B 107.9
C4 C3 H3B 107.5
H3A C3 H3B 107.8
C3 C4 N3 109.2(7)
C3 C4 H4A 109.8
N3 C4 H4A 109.8
C3 C4 H4B 109.8
N3 C4 H4B 109.8
H4A C4 H4B 108.3
N3 C5 C6 111.1(10)
N3 C5 H5A 107.7
C6 C5 H5A 106.1
N3 C5 H5B 110.6
C6 C5 H5B 109.7
H5A C5 H5B 111.6
C7 C6 C5 121.5(9)
C7 C6 H6A 107.0
C5 C6 H6A 107.0
C7 C6 H6B 107.0
C5 C6 H6B 107.0
H6A C6 H6B 106.7
N4 C7 C6 110.4(10)
N4 C7 H7A 108.9
C6 C7 H7A 115.1
N4 C7 H7B 100.4
C6 C7 H7B 110.5
H7A C7 H7B 110.5
C9 C8 N4 111.1(8)
C9 C8 H8A 109.4
N4 C8 H8A 109.4
C9 C8 H8B 109.4
N4 C8 H8B 109.4
H8A C8 H8B 108.0
N5 C9 C8 110.9(8)
N5 C9 H9A 112.7
C8 C9 H9A 108.5
N5 C9 H9B 105.4
C8 C9 H9B 109.6
H9A C9 H9B 109.7
N5 C10 C11 114.8(8)
N5 C10 H10A 112.2
C11 C10 H10A 107.0
N5 C10 H10B 109.0
C11 C10 H10B 104.5
H10A C10 H10B 109.0
C12 C11 C10 108.7(7)
C12 C11 H11A 104.0
C10 C11 H11A 108.4
C12 C11 H11B 110.5
C10 C11 H11B 112.6
H11A C11 H11B 112.3
N6 C12 C11 114.2(7)
N6 C12 H12A 108.7
C11 C12 H12A 108.7
N6 C12 H12B 108.7
C11 C12 H12B 108.7
H12A C12 H12B 107.6
N6 C13 C14 111.3(7)
N6 C13 H13A 109.4
C14 C13 H13A 109.4
N6 C13 H13B 109.4
C14 C13 H13B 109.4
H13A C13 H13B 108.0
C13 C14 C15 110.0(8)
C13 C14 H14A 108.5
C15 C14 H14A 109.0
C13 C14 H14B 107.1
C15 C14 H14B 110.3
H14A C14 H14B 111.9
N7 C15 C14 115.5(7)
N7 C15 H15A 109.9
C14 C15 H15A 103.9
N7 C15 H15B 111.5
C14 C15 H15B 106.7
H15A C15 H15B 108.9
C17 C16 N7 110.2(7)
C17 C16 H16A 105.2
N7 C16 H16A 105.3
C17 C16 H16B 111.2
N7 C16 H16B 113.9
H16A C16 H16B 110.5
N1 C17 C18 119.4(8)
N1 C17 C16 114.4(8)
C18 C17 C16 126.0(8)
C19 C18 C17 117.9(9)
C19 C18 H18 123.9
C17 C18 H18 117.7
C18 C19 C20 122.4(9)
C18 C19 H19 122.8
C20 C19 H19 113.8
C21 C20 C19 117.7(9)
C21 C20 H20 121.9
C19 C20 H20 119.7
N1 C21 C20 120.8(9)
N1 C21 C1 113.2(8)
C20 C21 C1 125.8(8)
O13 Cl1 O12 112.3(6)
O13 Cl1 O11 110.8(5)
O12 Cl1 O11 110.2(4)
O13 Cl1 O14 109.1(7)
O12 Cl1 O14 107.8(6)
O11 Cl1 O14 106.5(5)
Cl1 O11 Cu1 126.8(4)
O23B Cl2 O21B 114.6(11)
O24A Cl2 O21A 109.8(10)
O24A Cl2 O23A 110.6(9)
O21A Cl2 O23A 105.1(9)
O23B Cl2 O22 115.0(11)
O24A Cl2 O22 113.3(11)
O21B Cl2 O22 106.3(12)
O21A Cl2 O22 109.3(10)
O23A Cl2 O22 108.4(9)
O23B Cl2 O24B 111.5(10)
O21B Cl2 O24B 105.9(9)
O22 Cl2 O24B 102.5(9)
O33 Cl3 O34 111.5(6)
O33 Cl3 O32 109.4(5)
O34 Cl3 O32 112.1(6)
O33 Cl3 O31 107.4(5)
O34 Cl3 O31 107.4(5)
O32 Cl3 O31 108.8(5)
O44 Cl4 O43 107.1(13)
O44 Cl4 O42 113.5(10)
O43 Cl4 O42 108.5(10)
O44 Cl4 O41 107.8(7)
O43 Cl4 O41 108.5(7)
O42 Cl4 O41 111.3(6)
O54 Cl5 O53 106.1(9)
O54 Cl5 O51 107.5(7)
O53 Cl5 O51 113.4(6)
O54 Cl5 O52 102.1(10)
O53 Cl5 O52 115.6(7)
O51 Cl5 O52 111.1(5)
O63 Cl6 O62 114.9(8)
O63 Cl6 O61 116.6(9)
O62 Cl6 O61 110.3(8)
O63 Cl6 O64 107.0(12)
O62 Cl6 O64 106.5(13)
O61 Cl6 O64 99.8(13)
Cu1 O1 H1WA 109.5
Cu1 O1 H1WB 91.6
H1WA O1 H1WB 142.0
H2WA O2 H2WB 128.7
H3WA O3 H3WB 119.9
H4WA O4 H4WB 113.2

loop_
_geom_bond_atom_site_label_1
_geom_bond_atom_site_label_2
_geom_bond_distance
Cu1 N1 1.909(7)
Cu1 O1 1.966(6)
Cu1 N7 2.043(8)
Cu1 N2 2.063(7)
Cu1 O11 2.338(7)
N1 C21 1.329(11)
N1 C17 1.353(11)
N2 C1 1.505(12)
N2 C2 1.519(11)
N2 H2 0.9100
N3 C5 1.493(12)
N3 C4 1.521(11)
N3 H3C 0.9566
N3 H3D 0.9449
N4 C7 1.459(14)
N4 C8 1.550(13)
N4 H4C 0.9451
N4 H4D 0.9427
N5 C9 1.469(12)
N5 C10 1.502(12)
N5 H5C 0.9597
N5 H5D 0.9555
N6 C13 1.478(12)
N6 C12 1.492(12)
N6 H6C 0.9403
N6 H6D 0.9568
N7 C15 1.474(11)
N7 C16 1.486(11)
N7 H7 0.9100
C1 C21 1.528(13)
C1 H1A 0.9436
C1 H1B 0.9654
C2 C3 1.483(12)
C2 H2A 0.9650
C2 H2B 0.9494
C3 C4 1.503(13)
C3 H3A 0.9727
C3 H3B 0.9678
C4 H4A 0.9700
C4 H4B 0.9700
C5 C6 1.523(15)
C5 H5A 0.9618
C5 H5B 0.9338
C6 C7 1.494(16)
C6 H6A 0.9700
C6 H6B 0.9700
C7 H7A 0.9642
C7 H7B 0.9435
C8 C9 1.479(13)
C8 H8A 0.9700
C8 H8B 0.9700
C9 H9A 0.9644
C9 H9B 0.9533
C10 C11 1.503(13)
C10 H10A 0.9711
C10 H10B 0.9541
C11 C12 1.497(13)
C11 H11A 0.9672
C11 H11B 0.9201
C12 H12A 0.9700
C12 H12B 0.9700
C13 C14 1.514(13)
C13 H13A 0.9700
C13 H13B 0.9700
C14 C15 1.530(13)
C14 H14A 0.9490
C14 H14B 0.9432
C15 H15A 0.9767
C15 H15B 0.9501
C16 C17 1.485(13)
C16 H16A 0.9580
C16 H16B 0.9495
C17 C18 1.386(12)
C18 C19 1.341(13)
C18 H18 0.9716
C19 C20 1.385(15)
C19 H19 0.8587
C20 C21 1.353(13)
C20 H20 0.9295
Cl1 O13 1.390(8)
Cl1 O12 1.393(7)
Cl1 O11 1.423(7)
Cl1 O14 1.431(8)
Cl2 O23B 1.376(14)
Cl2 O24A 1.394(13)
Cl2 O21B 1.409(14)
Cl2 O21A 1.417(13)
Cl2 O23A 1.419(11)
Cl2 O22 1.441(7)
Cl2 O24B 1.449(13)
Cl3 O33 1.408(8)
Cl3 O34 1.425(9)
Cl3 O32 1.429(7)
Cl3 O31 1.450(7)
Cl4 O44 1.315(12)
Cl4 O43 1.357(12)
Cl4 O42 1.362(10)
Cl4 O41 1.433(9)
Cl5 O54 1.334(12)
Cl5 O53 1.351(9)
Cl5 O51 1.406(8)
Cl5 O52 1.416(9)
Cl6 O63 1.316(10)
Cl6 O62 1.344(11)
Cl6 O61 1.412(10)
Cl6 O64 1.448(17)
O1 H1WA 0.8200
O1 H1WB 0.8609
O2 H2WA 0.8271
O2 H2WB 0.8014
O3 H3WA 0.86(8)
O3 H3WB 0.8655
O4 H4WA 0.8194
O4 H4WB 0.8283

loop_
_geom_hbond_atom_site_label_D
_geom_hbond_atom_site_label_H
_geom_hbond_atom_site_label_A
_geom_hbond_distance_DH
_geom_hbond_distance_HA
_geom_hbond_distance_DA
_geom_hbond_angle_DHA
_geom_hbond_site_symmetry_A
O1 H1WA O52 0.82 2.20 2.831(12) 134.4 .
O1 H1WB O32 0.86 2.20 2.887(10) 137.0 .
O2 H2WB O22 0.80 2.24 2.950(11) 147.7 3
O2 H2WA O44 0.83 2.04 2.856(14) 170.7 .
O3 H3WA O51 0.86 2.13 2.865(11) 141.5 3_655
O3 H3WB O33 0.87 2.17 2.859(10) 136.1 3_655
O4 H4WB O61 0.83 2.77 3.178(17) 112.0 2_645
O4 H4WA O13 0.82 2.28 3.081(14) 164.8 4_545
N2 H2 O54 0.91 2.37 3.234(14) 159.2 .
N3 H3D O3 0.94 1.94 2.819(11) 154.5 3_554
N3 H3C O31 0.96 2.16 2.913(11) 134.7 .
N4 H4D O4 0.94 2.11 2.937(14) 146.3 .
N4 H4C O2 0.95 1.87 2.755(11) 154.5 4_545
N5 H5D O41 0.96 1.84 2.789(11) 170.4 3_554
N5 H5C O54 0.96 2.33 3.025(14) 128.4 3_654
N5 H5C O61 0.96 2.29 3.031(14) 133.6 2_645
N6 H6D O61 0.96 2.39 3.183(13) 140.4 .
N6 H6D O4 0.96 2.66 3.145(12) 111.9 2_655
N7 H7 O32 0.91 2.37 3.008(10) 126.9 .
